data_4063627
loop_
_publ_author_name
'Brunner, Henri'
'Ike, Hayato'
'Muschiol, Manfred'
'Tsuno, Takashi'
'Umegaki, Naohisa'
'Zabel, Manfred'

_publ_section_title
;
 Chiral-at-Metal Compounds [CpFe(Prophos)L] (L = Cl, I, CN),
 [CpFe(Prophos)CO]X (X = I, PF6), and [IndFe(Prophos)CO]I
;
_journal_issue 3
_journal_name_full Organometallics
_journal_page_first 414
_journal_paper_doi 10.1021/om100276t
_journal_volume 30
_journal_year 2011
_chemical_absolute_configuration ad
_chemical_compound_source 'see text'
_chemical_formula_moiety '2(C37 H33 Fe O P2), C2 H6 O, (O H2), 2(I)'
_chemical_formula_sum 'C76 H74 Fe2 I2 O4 P4'
_chemical_formula_weight 1540.73
_chemical_name_systematic ?
_space_group_IT_number 4
_symmetry_cell_setting monoclinic
_symmetry_Int_Tables_number 4
_symmetry_space_group_name_Hall 'P 2yb'
_symmetry_space_group_name_H-M 'P 1 21 1'
_atom_sites_solution_hydrogens geom
_atom_sites_solution_primary direct
_atom_sites_solution_secondary difmap
_cell_angle_alpha 90
_cell_angle_beta 90.8993(14)
_cell_angle_gamma 90
_cell_formula_units_Z 2
_cell_length_a 11.45210(19)
_cell_length_b 22.1285(3)
_cell_length_c 13.66470(18)
_cell_measurement_reflns_used 23628
_cell_measurement_temperature 123
_cell_measurement_theta_max 66.57
_cell_measurement_theta_min 3.24
_cell_volume 3462.45(9)
_computing_cell_refinement
;
CrysAlisPro, Oxford Diffraction Ltd.,
Version 1.171.33.41 (release 06-05-2009 CrysAlis171 .NET)
;
_computing_data_collection
;
CrysAlisPro, Oxford Diffraction Ltd.,
Version 1.171.33.41 (release 06-05-2009 CrysAlis171 .NET)
;
_computing_data_reduction
;
CrysAlisPro, Oxford Diffraction Ltd.,
Version 1.171.33.41 (release 06-05-2009 CrysAlis171 .NET)
;
_computing_molecular_graphics 'PLATON (Spek, 1990)'
_computing_publication_material 'PLATON (Spek, 2003)'
_computing_structure_refinement 'SHELXL-97 (Sheldrick, 1997)'
_computing_structure_solution 'SIR-97 (Altomare, 1999)'
_diffrn_ambient_temperature 123
_diffrn_detector_area_resol_mean 10.5431
_diffrn_measured_fraction_theta_full 0.987
_diffrn_measured_fraction_theta_max 0.987
_diffrn_measurement_device_type 'Xcalibur, Ruby, Gemini ultra'
_diffrn_measurement_method '\w scans'
_diffrn_radiation_monochromator mirror
_diffrn_radiation_probe x-ray
_diffrn_radiation_source 'Enhance Ultra (Cu) X-ray Source'
_diffrn_radiation_type CuK\a
_diffrn_radiation_wavelength 1.54180
_diffrn_reflns_av_R_equivalents 0.0367
_diffrn_reflns_av_sigmaI/netI 0.0358
_diffrn_reflns_limit_h_max 13
_diffrn_reflns_limit_h_min -13
_diffrn_reflns_limit_k_max 26
_diffrn_reflns_limit_k_min -26
_diffrn_reflns_limit_l_max 16
_diffrn_reflns_limit_l_min -10
_diffrn_reflns_number 33305
_diffrn_reflns_reduction_process
;
;
_diffrn_reflns_theta_full 66.64
_diffrn_reflns_theta_max 66.64
_diffrn_reflns_theta_min 3.23
_exptl_absorpt_coefficient_mu 11.620
_exptl_absorpt_correction_T_max 1.000
_exptl_absorpt_correction_T_min 0.234
_exptl_absorpt_correction_type multi-scan
_exptl_absorpt_process_details
;
CrysAlisPro, Oxford Diffraction Ltd.,
Version 1.171.33.41 (release 06-05-2009 CrysAlis171 .NET)
Empirical absorption correction using spherical harmonics,
 implemented in SCALE3 ABSPACK scaling algorithm.
;
_exptl_crystal_colour orange
_exptl_crystal_density_diffrn 1.479
_exptl_crystal_density_method 'Not Measured'
_exptl_crystal_description 'flat plate'
_exptl_crystal_F_000 1550
_exptl_crystal_size_max 0.225
_exptl_crystal_size_mid 0.124
_exptl_crystal_size_min 0.017
_platon_squeeze_details
;
;
_refine_diff_density_max 0.799
_refine_diff_density_min -0.401
_refine_diff_density_rms 0.079
_refine_ls_abs_structure_details 'Flack (1983), 5826 Friedel pairs'
_refine_ls_abs_structure_Flack -0.006(4)
_refine_ls_extinction_method none
_refine_ls_goodness_of_fit_ref 1.051
_refine_ls_hydrogen_treatment constr
_refine_ls_matrix_type full
_refine_ls_number_parameters 788
_refine_ls_number_reflns 12041
_refine_ls_number_restraints 1
_refine_ls_restrained_S_all 1.051
_refine_ls_R_factor_all 0.0451
_refine_ls_R_factor_gt 0.0416
_refine_ls_shift/su_max 0.001
_refine_ls_shift/su_mean 0.000
_refine_ls_structure_factor_coef Fsqd
_refine_ls_weighting_details 'calc w=1/[\s^2^(Fo^2^)+(0.0455P)^2^+6.4795P] where P=(Fo^2^+2Fc^2^)/3'
_refine_ls_weighting_scheme calc
_refine_ls_wR_factor_gt 0.0979
_refine_ls_wR_factor_ref 0.0994
_reflns_number_gt 11193
_reflns_number_total 12041
_reflns_threshold_expression i>2\s(i)
_cod_data_source_file om100276t_si_003.cif
_cod_data_source_block (S-FE,R-c)[IndFe(Prophos)CO]I
_cod_depositor_comments
;
The following automatic conversions were performed:

'_chemical_absolute_configuration' value 'AD' changed to 'ad'
according to /home/saulius/struct/CIF-dictionaries/cif_core.dic
dictionary named 'cif_core.dic' version 2.4.1 from
2010-06-29.

'_symmetry_cell_setting' value 'Monoclinic' changed to
'monoclinic' according to
/home/saulius/struct/CIF-dictionaries/cif_core.dic dictionary named
'cif_core.dic' version 2.4.1 from 2010-06-29.

Automatic conversion script
Id: cif_fix_values 1715 2011-07-08 13:25:40Z adriana 
;
_cod_original_sg_symbol_H-M 'P 21'
_cod_database_code 4063627

loop_
_symmetry_equiv_pos_site_id
_symmetry_equiv_pos_as_xyz
1 x,y,z
2 -x,1/2+y,-z

loop_
_atom_site_aniso_label
_atom_site_aniso_U_11
_atom_site_aniso_U_22
_atom_site_aniso_U_33
_atom_site_aniso_U_23
_atom_site_aniso_U_13
_atom_site_aniso_U_12
Fe1 0.0422(5) 0.0307(4) 0.0220(4) -0.0001(3) 0.0045(4) 0.0006(4)
P1 0.0476(9) 0.0298(7) 0.0237(6) 0.0026(6) 0.0030(6) -0.0064(6)
P2 0.0422(8) 0.0282(7) 0.0258(7) 0.0001(5) 0.0070(6) -0.0016(6)
O1 0.055(3) 0.049(2) 0.024(2) 0.0044(18) 0.0039(18) -0.008(2)
C1 0.041(3) 0.057(4) 0.028(3) -0.002(3) 0.000(3) 0.006(3)
C2 0.051(4) 0.053(4) 0.021(3) 0.008(3) 0.003(3) 0.007(3)
C3 0.053(4) 0.033(3) 0.042(3) 0.011(2) 0.001(3) 0.014(3)
C4 0.053(4) 0.054(4) 0.035(3) -0.009(3) 0.007(3) 0.018(4)
C5 0.032(3) 0.050(4) 0.038(3) 0.004(3) 0.000(3) 0.003(3)
C6 0.037(4) 0.100(7) 0.053(4) 0.021(4) 0.011(3) 0.002(4)
C7 0.038(4) 0.087(6) 0.102(7) 0.019(6) -0.005(4) -0.017(4)
C8 0.061(6) 0.079(6) 0.095(7) -0.010(5) -0.024(5) 0.004(5)
C9 0.049(4) 0.069(5) 0.057(4) -0.011(4) -0.016(4) 0.009(4)
C10 0.040(3) 0.034(3) 0.033(3) 0.000(2) -0.007(3) -0.003(2)
C11 0.049(4) 0.029(3) 0.040(3) 0.006(2) 0.012(3) -0.003(3)
C12 0.039(3) 0.037(3) 0.040(3) 0.007(3) 0.000(3) -0.002(3)
C13 0.046(4) 0.054(4) 0.056(4) 0.013(3) -0.002(3) 0.003(3)
C14 0.059(4) 0.031(3) 0.028(3) 0.004(2) 0.001(3) -0.009(3)
C15 0.044(3) 0.030(3) 0.033(3) -0.002(2) 0.003(2) -0.002(2)
C16 0.062(4) 0.030(3) 0.035(3) 0.005(2) 0.011(3) 0.003(3)
C17 0.059(4) 0.035(3) 0.049(4) 0.005(3) 0.011(3) -0.011(3)
C18 0.064(5) 0.049(4) 0.050(4) 0.003(3) -0.005(3) -0.031(3)
C19 0.063(4) 0.047(4) 0.033(3) 0.007(3) -0.008(3) -0.017(3)
C20 0.062(4) 0.039(3) 0.028(3) 0.001(2) -0.001(3) -0.014(3)
C21 0.146(9) 0.039(4) 0.032(3) -0.001(3) 0.005(4) -0.009(5)
C22 0.197(12) 0.043(4) 0.045(4) -0.005(4) 0.007(6) -0.006(6)
C23 0.182(11) 0.056(5) 0.030(4) -0.010(3) -0.005(5) -0.028(6)
C24 0.077(5) 0.058(4) 0.031(3) -0.001(3) -0.005(3) -0.016(4)
C25 0.058(4) 0.044(4) 0.029(3) 0.002(2) -0.002(3) -0.008(3)
C26 0.049(3) 0.028(3) 0.022(3) -0.003(2) 0.008(2) -0.010(2)
C27 0.051(4) 0.033(3) 0.045(3) -0.001(3) 0.019(3) -0.003(3)
C28 0.068(4) 0.040(3) 0.055(4) -0.005(3) 0.028(3) -0.015(3)
C29 0.079(5) 0.034(3) 0.037(3) 0.005(3) 0.020(3) -0.011(3)
C30 0.067(5) 0.030(3) 0.039(3) 0.000(3) 0.003(3) 0.007(3)
C31 0.054(4) 0.029(3) 0.033(3) 0.001(2) 0.007(3) -0.008(3)
C32 0.071(5) 0.033(3) 0.031(3) 0.000(2) 0.009(3) 0.002(3)
C33 0.066(4) 0.034(3) 0.032(3) 0.003(2) 0.010(3) 0.003(3)
C34 0.085(5) 0.049(4) 0.031(3) 0.002(3) 0.009(3) 0.010(4)
C35 0.224(15) 0.060(5) 0.035(4) -0.007(4) -0.006(6) -0.027(7)
C36 0.34(2) 0.058(5) 0.036(4) -0.005(4) -0.018(8) -0.070(9)
C37 0.242(15) 0.056(5) 0.030(4) -0.001(3) -0.001(6) -0.052(7)
Fe2 0.0422(5) 0.0321(4) 0.0270(4) -0.0018(4) 0.0013(4) 0.0035(4)
P3 0.0571(9) 0.0315(7) 0.0278(7) 0.0003(6) 0.0011(6) 0.0027(7)
P4 0.0435(8) 0.0377(8) 0.0245(7) -0.0038(6) 0.0025(6) 0.0039(6)
O2 0.058(3) 0.067(3) 0.026(2) 0.001(2) 0.001(2) 0.001(2)
C38 0.052(4) 0.028(3) 0.042(3) 0.006(2) -0.004(3) 0.011(3)
C39 0.049(4) 0.042(3) 0.042(3) 0.000(3) -0.009(3) 0.006(3)
C40 0.055(4) 0.039(3) 0.055(4) -0.008(3) -0.012(3) 0.000(3)
C41 0.037(3) 0.036(3) 0.054(4) 0.001(3) 0.005(3) 0.000(3)
C42 0.039(3) 0.034(3) 0.043(3) -0.004(3) 0.004(3) 0.012(3)
C43 0.067(5) 0.042(3) 0.041(4) -0.003(3) 0.007(3) 0.014(3)
C44 0.056(4) 0.043(3) 0.054(4) -0.011(3) 0.010(3) 0.009(3)
C45 0.048(4) 0.034(3) 0.061(4) -0.006(3) 0.004(3) 0.004(3)
C46 0.041(3) 0.039(3) 0.052(4) 0.010(3) 0.008(3) 0.006(3)
C47 0.034(3) 0.041(3) 0.043(4) -0.009(3) 0.007(3) 0.002(2)
C48 0.046(4) 0.049(4) 0.036(3) -0.013(3) -0.010(3) 0.010(3)
C49 0.057(4) 0.041(3) 0.032(3) -0.009(3) -0.003(3) 0.015(3)
C50 0.069(5) 0.045(4) 0.050(4) -0.014(3) -0.004(4) 0.010(3)
C51 0.037(3) 0.036(3) 0.032(3) -0.004(2) 0.007(2) 0.000(2)
C52 0.056(4) 0.043(3) 0.040(3) -0.004(3) -0.005(3) 0.005(3)
C53 0.066(5) 0.066(5) 0.033(3) -0.013(3) -0.013(3) 0.019(4)
C54 0.054(4) 0.060(4) 0.063(5) -0.029(4) -0.022(4) 0.018(4)
C55 0.053(4) 0.038(4) 0.089(6) -0.023(4) -0.019(4) 0.003(3)
C56 0.051(4) 0.041(3) 0.060(4) 0.000(3) -0.005(3) -0.002(3)
C57 0.117(7) 0.033(3) 0.038(4) 0.003(3) 0.027(4) 0.007(4)
C58 0.105(7) 0.045(4) 0.095(7) 0.018(4) 0.061(6) 0.016(4)
C59 0.191(14) 0.050(5) 0.168(13) 0.023(7) 0.134(12) 0.017(7)
C60 0.32(2) 0.035(5) 0.089(8) 0.016(5) 0.130(12) 0.022(9)
C61 0.32(2) 0.049(6) 0.047(5) 0.003(4) 0.048(10) 0.024(10)
C62 0.196(12) 0.040(4) 0.038(4) 0.003(3) -0.005(6) 0.006(6)
C63 0.040(3) 0.036(3) 0.027(3) 0.003(2) 0.006(2) 0.005(2)
C64 0.057(4) 0.036(3) 0.031(3) -0.005(2) 0.001(3) 0.004(3)
C65 0.057(4) 0.035(3) 0.028(3) -0.005(2) 0.000(3) -0.002(3)
C66 0.051(4) 0.040(3) 0.026(3) 0.001(2) -0.005(3) -0.007(3)
C67 0.042(3) 0.041(3) 0.035(3) 0.006(3) 0.000(3) -0.007(3)
C68 0.049(4) 0.038(3) 0.021(3) -0.004(2) 0.000(2) -0.002(3)
C69 0.042(3) 0.051(3) 0.021(3) -0.002(2) 0.003(2) 0.007(3)
C70 0.045(4) 0.071(4) 0.028(3) -0.003(3) 0.006(3) 0.002(3)
C71 0.051(4) 0.073(5) 0.025(3) 0.005(3) 0.001(3) 0.012(3)
C72 0.072(5) 0.053(4) 0.039(4) 0.008(3) 0.008(3) 0.016(4)
C73 0.085(5) 0.041(3) 0.040(4) 0.000(3) 0.005(3) 0.010(3)
C74 0.056(4) 0.049(4) 0.032(3) -0.007(3) 0.008(3) 0.005(3)
O76 0.159(8) 0.069(4) 0.098(5) -0.010(4) -0.035(5) -0.003(5)
C76 0.089(7) 0.059(5) 0.099(7) -0.018(5) -0.034(6) 0.013(5)
C77 0.091(8) 0.062(6) 0.158(11) 0.040(7) 0.052(7) 0.023(5)
I1 0.0565(2) 0.0389(2) 0.0326(2) 0.0009(2) 0.0074(2) -0.0043(2)
I2 0.0546(2) 0.0489(2) 0.0380(2) 0.0013(2) 0.0057(2) 0.0149(2)

loop_
_atom_site_label
_atom_site_type_symbol
_atom_site_thermal_displace_type
_atom_site_fract_x
_atom_site_fract_y
_atom_site_fract_z
_atom_site_occupancy
_atom_site_U_iso_or_equiv
_atom_site_calc_flag
_atom_site_refinement_flags
Fe1 Fe Uani -0.06142(8) 0.75278(4) 0.96766(6) 1.000 0.0316(3) . .
P1 P Uani 0.11439(14) 0.78638(6) 1.00662(10) 1.000 0.0337(4) . .
P2 P Uani 0.02589(14) 0.66663(6) 0.92565(10) 1.000 0.0320(4) . .
O1 O Uani -0.0981(4) 0.7181(2) 1.1699(3) 1.000 0.0426(14) . .
C1 C Uani -0.2060(6) 0.7473(3) 0.8620(4) 1.000 0.0420(19) . .
C2 C Uani -0.1166(6) 0.7882(3) 0.8300(4) 1.000 0.042(2) . .
C3 C Uani -0.1081(6) 0.8345(3) 0.9020(4) 1.000 0.0427(19) . .
C4 C Uani -0.1848(6) 0.8221(3) 0.9791(4) 1.000 0.047(2) . .
C5 C Uani -0.2483(5) 0.7683(3) 0.9542(4) 1.000 0.0400(19) . .
C6 C Uani -0.3410(6) 0.7339(4) 1.0005(6) 1.000 0.063(3) . .
C7 C Uani -0.3841(7) 0.6855(5) 0.9529(8) 1.000 0.076(3) . .
C8 C Uani -0.3416(8) 0.6667(5) 0.8633(8) 1.000 0.079(4) . .
C9 C Uani -0.2560(7) 0.6967(4) 0.8159(6) 1.000 0.059(3) . .
C10 C Uani -0.0790(5) 0.7302(3) 1.0911(4) 1.000 0.0358(17) . .
C11 C Uani 0.1827(6) 0.6772(3) 0.9413(4) 1.000 0.0392(19) . .
C12 C Uani 0.2064(5) 0.7184(3) 1.0295(4) 1.000 0.0387(17) . .
C13 C Uani 0.3350(6) 0.7296(3) 1.0478(5) 1.000 0.052(2) . .
C14 C Uani 0.1969(6) 0.8316(3) 0.9209(4) 1.000 0.0393(19) . .
C15 C Uani 0.1758(5) 0.8299(3) 0.8202(4) 1.000 0.0356(17) . .
C16 C Uani 0.2416(6) 0.8619(3) 0.7556(5) 1.000 0.0422(19) . .
C17 C Uani 0.3353(6) 0.8966(3) 0.7907(5) 1.000 0.048(2) . .
C18 C Uani 0.3593(7) 0.8989(3) 0.8904(5) 1.000 0.054(3) . .
C19 C Uani 0.2914(6) 0.8676(3) 0.9548(5) 1.000 0.048(2) . .
C20 C Uani 0.1180(6) 0.8317(3) 1.1175(4) 1.000 0.0430(19) . .
C21 C Uani 0.0832(9) 0.8917(3) 1.1126(5) 1.000 0.072(3) . .
C22 C Uani 0.0729(12) 0.9263(4) 1.1951(6) 1.000 0.095(4) . .
C23 C Uani 0.1042(11) 0.9008(4) 1.2865(5) 1.000 0.089(4) . .
C24 C Uani 0.1334(7) 0.8415(3) 1.2932(5) 1.000 0.055(2) . .
C25 C Uani 0.1416(6) 0.8062(3) 1.2088(4) 1.000 0.044(2) . .
C26 C Uani -0.0103(5) 0.6015(2) 1.0016(4) 1.000 0.0329(17) . .
C27 C Uani -0.1260(6) 0.5929(3) 1.0277(5) 1.000 0.0428(19) . .
C28 C Uani -0.1593(7) 0.5416(3) 1.0804(5) 1.000 0.054(2) . .
C29 C Uani -0.0758(7) 0.5001(3) 1.1075(5) 1.000 0.050(2) . .
C30 C Uani 0.0404(7) 0.5080(3) 1.0837(5) 1.000 0.045(2) . .
C31 C Uani 0.0730(6) 0.5580(2) 1.0281(4) 1.000 0.0386(19) . .
C32 C Uani 0.0050(7) 0.6380(3) 0.8011(4) 1.000 0.045(2) . .
C33 C Uani 0.0392(6) 0.6722(3) 0.7228(4) 1.000 0.0439(19) . .
C34 C Uani 0.0164(7) 0.6548(3) 0.6272(5) 1.000 0.055(2) . .
C35 C Uani -0.0439(13) 0.6038(4) 0.6097(6) 1.000 0.106(5) . .
C36 C Uani -0.0793(16) 0.5684(5) 0.6875(6) 1.000 0.145(7) . .
C37 C Uani -0.0585(13) 0.5867(4) 0.7828(6) 1.000 0.109(5) . .
Fe2 Fe Uani 0.57931(8) 0.71765(4) 1.43212(6) 1.000 0.0338(3) . .
P3 P Uani 0.55678(15) 0.81519(7) 1.45644(10) 1.000 0.0388(4) . .
P4 P Uani 0.39596(14) 0.70595(7) 1.48176(10) 1.000 0.0352(4) . .
O2 O Uani 0.5223(4) 0.7405(2) 1.2273(3) 1.000 0.0503(16) . .
C38 C Uani 0.6406(6) 0.6278(3) 1.4689(5) 1.000 0.0407(19) . .
C39 C Uani 0.6635(6) 0.6700(3) 1.5454(5) 1.000 0.0444(19) . .
C40 C Uani 0.7406(6) 0.7153(3) 1.5089(5) 1.000 0.050(2) . .
C41 C Uani 0.7570(5) 0.7044(3) 1.4084(5) 1.000 0.0423(19) . .
C42 C Uani 0.6975(5) 0.6485(3) 1.3830(4) 1.000 0.0386(17) . .
C43 C Uani 0.6897(7) 0.6157(3) 1.2935(5) 1.000 0.050(2) . .
C44 C Uani 0.6261(6) 0.5638(3) 1.2925(5) 1.000 0.051(2) . .
C45 C Uani 0.5728(6) 0.5414(3) 1.3781(5) 1.000 0.048(2) . .
C46 C Uani 0.5786(6) 0.5721(3) 1.4638(5) 1.000 0.0439(19) . .
C47 C Uani 0.5411(5) 0.7318(3) 1.3089(5) 1.000 0.0393(19) . .
C48 C Uani 0.3458(6) 0.7800(3) 1.5223(5) 1.000 0.044(2) . .
C49 C Uani 0.3976(6) 0.8289(3) 1.4577(4) 1.000 0.0434(19) . .
C50 C Uani 0.3611(7) 0.8928(3) 1.4901(5) 1.000 0.055(3) . .
C51 C Uani 0.6086(5) 0.8507(3) 1.5690(4) 1.000 0.0349(17) . .
C52 C Uani 0.6008(6) 0.8203(3) 1.6567(4) 1.000 0.0464(19) . .
C53 C Uani 0.6254(7) 0.8491(4) 1.7453(5) 1.000 0.055(3) . .
C54 C Uani 0.6593(7) 0.9091(4) 1.7455(6) 1.000 0.059(3) . .
C55 C Uani 0.6719(7) 0.9393(3) 1.6595(7) 1.000 0.060(3) . .
C56 C Uani 0.6469(6) 0.9111(3) 1.5709(5) 1.000 0.051(2) . .
C57 C Uani 0.6130(9) 0.8602(3) 1.3580(5) 1.000 0.062(3) . .
C58 C Uani 0.7344(9) 0.8645(3) 1.3519(7) 1.000 0.081(4) . .
C59 C Uani 0.7814(14) 0.8944(4) 1.2696(11) 1.000 0.135(7) . .
C60 C Uani 0.7079(19) 0.9180(4) 1.1972(9) 1.000 0.147(7) . .
C61 C Uani 0.591(2) 0.9143(5) 1.2062(8) 1.000 0.138(7) . .
C62 C Uani 0.5458(12) 0.8853(3) 1.2846(6) 1.000 0.091(4) . .
C63 C Uani 0.2909(5) 0.6805(3) 1.3903(4) 1.000 0.0343(17) . .
C64 C Uani 0.3250(6) 0.6422(3) 1.3136(4) 1.000 0.0413(19) . .
C65 C Uani 0.2425(6) 0.6171(3) 1.2505(4) 1.000 0.0400(19) . .
C66 C Uani 0.1241(6) 0.6297(3) 1.2627(4) 1.000 0.0391(19) . .
C67 C Uani 0.0894(6) 0.6676(3) 1.3362(4) 1.000 0.0393(17) . .
C68 C Uani 0.1723(5) 0.6931(3) 1.4001(4) 1.000 0.0360(19) . .
C69 C Uani 0.3634(5) 0.6548(3) 1.5831(4) 1.000 0.0380(17) . .
C70 C Uani 0.3988(6) 0.6700(4) 1.6790(4) 1.000 0.048(2) . .
C71 C Uani 0.3764(6) 0.6296(4) 1.7556(4) 1.000 0.050(2) . .
C72 C Uani 0.3218(7) 0.5751(3) 1.7385(5) 1.000 0.055(3) . .
C73 C Uani 0.2897(7) 0.5601(3) 1.6444(5) 1.000 0.055(2) . .
C74 C Uani 0.3087(6) 0.5993(3) 1.5671(5) 1.000 0.046(2) . .
O76 O Uani 0.0657(9) 0.4719(3) 0.5064(6) 1.000 0.109(3) . .
C76 C Uani -0.0924(9) 0.4986(4) 0.3987(8) 1.000 0.083(4) . .
C77 C Uani 0.0355(9) 0.5011(5) 0.4147(10) 1.000 0.103(5) . .
I1 I Uani 0.00011(4) 0.82133(2) 0.55887(3) 1.000 0.0426(1) . .
I2 I Uani 0.41861(4) 0.53658(2) 1.02844(3) 1.000 0.0471(1) . .
H2A H Uiso -0.07200 0.78490 0.77220 1.000 0.0500 calc R
H3A H Uiso -0.05810 0.86860 0.89860 1.000 0.0520 calc R
H4A H Uiso -0.19290 0.84530 1.03720 1.000 0.0570 calc R
H6 H Uiso -0.37010 0.74550 1.06250 1.000 0.0760 calc R
H7 H Uiso -0.44580 0.66330 0.98160 1.000 0.0910 calc R
H8 H Uiso -0.37370 0.63140 0.83400 1.000 0.0940 calc R
H9 H Uiso -0.23070 0.68390 0.75330 1.000 0.0700 calc R
H11A H Uiso 0.22110 0.63760 0.95180 1.000 0.0470 calc R
H11B H Uiso 0.21510 0.69570 0.88160 1.000 0.0470 calc R
H12 H Uiso 0.17530 0.69750 1.08860 1.000 0.0460 calc R
H13A H Uiso 0.36980 0.74640 0.98870 1.000 0.0780 calc R
H13B H Uiso 0.37370 0.69140 1.06480 1.000 0.0780 calc R
H13C H Uiso 0.34500 0.75830 1.10200 1.000 0.0780 calc R
H15 H Uiso 0.11360 0.80550 0.79550 1.000 0.0430 calc R
H16 H Uiso 0.22370 0.86060 0.68750 1.000 0.0510 calc R
H17 H Uiso 0.38230 0.91860 0.74640 1.000 0.0570 calc R
H18 H Uiso 0.42330 0.92220 0.91430 1.000 0.0650 calc R
H19 H Uiso 0.30800 0.87000 1.02300 1.000 0.0570 calc R
H21 H Uiso 0.06620 0.90910 1.05050 1.000 0.0870 calc R
H22 H Uiso 0.04520 0.96670 1.19090 1.000 0.1140 calc R
H23 H Uiso 0.10480 0.92530 1.34360 1.000 0.1070 calc R
H24 H Uiso 0.14840 0.82400 1.35550 1.000 0.0670 calc R
H25 H Uiso 0.16330 0.76490 1.21380 1.000 0.0530 calc R
H27 H Uiso -0.18310 0.62220 1.00950 1.000 0.0510 calc R
H28 H Uiso -0.23870 0.53560 1.09720 1.000 0.0650 calc R
H29 H Uiso -0.09800 0.46520 1.14330 1.000 0.0600 calc R
H30 H Uiso 0.09760 0.47960 1.10500 1.000 0.0540 calc R
H31 H Uiso 0.15160 0.56250 1.00840 1.000 0.0460 calc R
H33 H Uiso 0.07990 0.70900 0.73460 1.000 0.0530 calc R
H34 H Uiso 0.04320 0.67870 0.57430 1.000 0.0660 calc R
H35 H Uiso -0.06220 0.59200 0.54440 1.000 0.1280 calc R
H36 H Uiso -0.11840 0.53120 0.67510 1.000 0.1750 calc R
H37 H Uiso -0.08810 0.56370 0.83560 1.000 0.1310 calc R
H39A H Uiso 0.63290 0.66840 1.60960 1.000 0.0540 calc R
H40A H Uiso 0.77490 0.74730 1.54600 1.000 0.0600 calc R
H41A H Uiso 0.79960 0.72920 1.36490 1.000 0.0510 calc R
H43 H Uiso 0.72760 0.62960 1.23640 1.000 0.0600 calc R
H44 H Uiso 0.61720 0.54200 1.23300 1.000 0.0610 calc R
H45 H Uiso 0.53210 0.50400 1.37530 1.000 0.0570 calc R
H46 H Uiso 0.54160 0.55660 1.52010 1.000 0.0530 calc R
H48A H Uiso 0.25940 0.78170 1.51840 1.000 0.0530 calc R
H48B H Uiso 0.37020 0.78670 1.59130 1.000 0.0530 calc R
H49 H Uiso 0.36670 0.82250 1.38960 1.000 0.0520 calc R
H50A H Uiso 0.39040 0.90040 1.55670 1.000 0.0820 calc R
H50B H Uiso 0.27570 0.89590 1.48860 1.000 0.0820 calc R
H50C H Uiso 0.39400 0.92280 1.44550 1.000 0.0820 calc R
H52 H Uiso 0.57840 0.77900 1.65670 1.000 0.0560 calc R
H53 H Uiso 0.61880 0.82770 1.80520 1.000 0.0660 calc R
H54 H Uiso 0.67390 0.92920 1.80590 1.000 0.0710 calc R
H55 H Uiso 0.69790 0.98010 1.66010 1.000 0.0720 calc R
H56 H Uiso 0.65560 0.93260 1.51130 1.000 0.0600 calc R
H58 H Uiso 0.78390 0.84800 1.40140 1.000 0.0970 calc R
H59 H Uiso 0.86360 0.89830 1.26390 1.000 0.1620 calc R
H60 H Uiso 0.74020 0.93680 1.14130 1.000 0.1750 calc R
H61 H Uiso 0.54060 0.93180 1.15810 1.000 0.1670 calc R
H62 H Uiso 0.46330 0.88230 1.28900 1.000 0.1100 calc R
H64 H Uiso 0.40540 0.63360 1.30500 1.000 0.0490 calc R
H65 H Uiso 0.26640 0.59140 1.19900 1.000 0.0490 calc R
H66 H Uiso 0.06750 0.61190 1.22000 1.000 0.0470 calc R
H67 H Uiso 0.00890 0.67650 1.34370 1.000 0.0470 calc R
H68 H Uiso 0.14750 0.71930 1.45080 1.000 0.0430 calc R
H70 H Uiso 0.43750 0.70720 1.69180 1.000 0.0570 calc R
H71 H Uiso 0.39950 0.64000 1.82050 1.000 0.0600 calc R
H72 H Uiso 0.30640 0.54830 1.79100 1.000 0.0650 calc R
H73 H Uiso 0.25380 0.52210 1.63210 1.000 0.0660 calc R
H74 H Uiso 0.28440 0.58820 1.50280 1.000 0.0550 calc R
H76 H Uiso 0.06720 0.43430 0.49830 1.000 0.1310 calc R
H76A H Uiso -0.12860 0.47810 0.45410 1.000 0.1240 calc R
H76B H Uiso -0.11010 0.47640 0.33830 1.000 0.1240 calc R
H76C H Uiso -0.12340 0.53980 0.39320 1.000 0.1240 calc R
H77A H Uiso 0.07520 0.48040 0.36020 1.000 0.1240 calc R
H77B H Uiso 0.06180 0.54370 0.41610 1.000 0.1240 calc R

loop_
_atom_type_symbol
_atom_type_description
_atom_type_scat_dispersion_real
_atom_type_scat_dispersion_imag
_atom_type_scat_source
P P 0.2955 0.4335 'International Tables Vol C Tables 4.2.6.8 and 6.1.1.4'
O O 0.0492 0.0322 'International Tables Vol C Tables 4.2.6.8 and 6.1.1.4'
I I -0.3257 6.8362 'International Tables Vol C Tables 4.2.6.8 and 6.1.1.4'
Fe Fe -1.1336 3.1974 'International Tables Vol C Tables 4.2.6.8 and 6.1.1.4'
H H 0.0000 0.0000 'International Tables Vol C Tables 4.2.6.8 and 6.1.1.4'
C C 0.0181 0.0091 'International Tables Vol C Tables 4.2.6.8 and 6.1.1.4'

loop_
_geom_angle_atom_site_label_1
_geom_angle_atom_site_label_2
_geom_angle_atom_site_label_3
_geom_angle
_geom_angle_publ_flag
P1 Fe1 P2 86.50(6) yes
P1 Fe1 C1 149.22(17) yes
P1 Fe1 C2 110.32(19) yes
P1 Fe1 C3 92.20(19) yes
P1 Fe1 C4 110.49(19) yes
P1 Fe1 C5 149.57(18) yes
P1 Fe1 C10 89.0(2) yes
P2 Fe1 C1 96.93(18) yes
P2 Fe1 C2 102.45(18) yes
P2 Fe1 C3 138.00(17) yes
P2 Fe1 C4 161.96(18) yes
P2 Fe1 C5 123.91(18) yes
P2 Fe1 C10 93.6(2) yes
C1 Fe1 C2 39.0(2) yes
C1 Fe1 C3 65.0(2) yes
C1 Fe1 C4 65.4(2) yes
C1 Fe1 C5 38.5(2) yes
C1 Fe1 C10 121.1(3) yes
C2 Fe1 C3 39.5(2) yes
C2 Fe1 C4 66.7(2) yes
C2 Fe1 C5 65.7(2) yes
C2 Fe1 C10 155.4(3) yes
C3 Fe1 C4 39.4(2) yes
C3 Fe1 C5 65.2(3) yes
C3 Fe1 C10 128.4(3) yes
C4 Fe1 C5 39.2(3) yes
C4 Fe1 C10 92.8(3) yes
C5 Fe1 C10 89.9(2) yes
C38 Fe2 C39 39.0(3) yes
C38 Fe2 C40 65.4(3) yes
C38 Fe2 C41 66.0(3) yes
C38 Fe2 C42 38.6(2) yes
C38 Fe2 C47 117.4(3) yes
C39 Fe2 C40 39.8(3) yes
C39 Fe2 C41 66.8(3) yes
C39 Fe2 C42 65.7(2) yes
C39 Fe2 C47 154.2(3) yes
C40 Fe2 C41 39.3(3) yes
C40 Fe2 C42 65.7(2) yes
C40 Fe2 C47 133.0(3) yes
C41 Fe2 C42 40.0(2) yes
C41 Fe2 C47 96.0(3) yes
C42 Fe2 C47 88.6(3) yes
P4 Fe2 C47 95.2(2) yes
P3 Fe2 C42 144.96(18) yes
P3 Fe2 C47 86.7(2) yes
P3 Fe2 P4 87.41(7) yes
P3 Fe2 C38 154.75(19) yes
P3 Fe2 C39 115.84(19) yes
P3 Fe2 C40 93.03(19) yes
P3 Fe2 C41 106.16(19) yes
P4 Fe2 C39 98.12(19) yes
P4 Fe2 C40 131.78(19) yes
P4 Fe2 C38 97.24(19) yes
P4 Fe2 C42 127.61(17) yes
P4 Fe2 C41 162.85(19) yes
Fe1 P1 C14 120.8(2) yes
Fe1 P1 C12 106.3(2) yes
Fe1 P1 C20 113.4(2) yes
C12 P1 C14 104.8(3) yes
C12 P1 C20 107.5(3) yes
C14 P1 C20 103.2(3) yes
Fe1 P2 C26 114.90(18) yes
Fe1 P2 C32 118.9(2) yes
Fe1 P2 C11 107.8(2) yes
C11 P2 C26 105.5(3) yes
C11 P2 C32 105.6(3) yes
C26 P2 C32 103.2(3) yes
Fe2 P3 C49 106.3(2) yes
Fe2 P3 C51 121.0(2) yes
Fe2 P3 C57 112.7(2) yes
C49 P3 C57 106.3(4) yes
C51 P3 C57 106.1(3) yes
C49 P3 C51 103.3(3) yes
Fe2 P4 C48 106.9(2) yes
Fe2 P4 C69 120.4(2) yes
C48 P4 C63 106.3(3) yes
Fe2 P4 C63 116.38(19) yes
C63 P4 C69 100.9(3) yes
C48 P4 C69 104.9(3) yes
C77 O76 H76 109.00 no
Fe1 C1 C9 129.9(5) yes
Fe1 C1 C5 70.4(3) yes
C5 C1 C9 120.8(6) no
C2 C1 C5 108.3(5) no
C2 C1 C9 130.8(6) no
Fe1 C1 C2 68.3(3) yes
C1 C2 C3 106.5(5) no
Fe1 C2 C1 72.7(3) yes
Fe1 C2 C3 68.7(3) yes
Fe1 C3 C4 70.6(4) yes
Fe1 C3 C2 71.8(4) yes
C2 C3 C4 109.9(6) no
C3 C4 C5 107.7(5) no
Fe1 C4 C3 70.0(4) yes
Fe1 C4 C5 73.4(4) yes
Fe1 C5 C1 71.2(4) yes
Fe1 C5 C6 127.1(5) yes
C1 C5 C4 107.5(5) no
Fe1 C5 C4 67.4(4) yes
C4 C5 C6 134.5(6) no
C1 C5 C6 118.0(6) no
C5 C6 C7 118.1(7) no
C6 C7 C8 122.3(9) no
C7 C8 C9 122.7(10) no
C1 C9 C8 118.0(8) no
Fe1 C10 O1 174.8(5) yes
P2 C11 C12 109.3(4) yes
C11 C12 C13 112.8(5) no
P1 C12 C13 116.3(5) yes
P1 C12 C11 104.8(4) yes
P1 C14 C15 122.5(5) yes
P1 C14 C19 120.1(4) yes
C15 C14 C19 117.3(6) no
C14 C15 C16 122.3(6) no
C15 C16 C17 119.4(6) no
C16 C17 C18 119.8(6) no
C17 C18 C19 120.4(7) no
C14 C19 C18 120.8(6) no
P1 C20 C25 121.7(5) yes
P1 C20 C21 119.0(5) yes
C21 C20 C25 118.9(6) no
C20 C21 C22 121.6(7) no
C21 C22 C23 118.8(8) no
C22 C23 C24 120.3(7) no
C23 C24 C25 120.3(6) no
C20 C25 C24 119.9(6) no
C27 C26 C31 119.2(5) no
P2 C26 C27 118.6(4) yes
P2 C26 C31 122.0(4) yes
C26 C27 C28 120.7(6) no
C27 C28 C29 119.1(7) no
C28 C29 C30 121.3(6) no
C29 C30 C31 119.6(7) no
C26 C31 C30 119.9(6) no
C33 C32 C37 118.2(6) no
P2 C32 C33 120.0(5) yes
P2 C32 C37 121.3(5) yes
C32 C33 C34 122.1(6) no
C33 C34 C35 119.4(7) no
C34 C35 C36 119.6(8) no
C35 C36 C37 120.6(11) no
C32 C37 C36 119.9(9) no
C3 C2 H2A 127.00 no
Fe1 C2 H2A 123.00 no
C1 C2 H2A 127.00 no
C2 C3 H3A 125.00 no
Fe1 C3 H3A 124.00 no
C4 C3 H3A 125.00 no
Fe1 C4 H4A 122.00 no
C3 C4 H4A 126.00 no
C5 C4 H4A 126.00 no
C5 C6 H6 121.00 no
C7 C6 H6 121.00 no
C6 C7 H7 119.00 no
C8 C7 H7 119.00 no
C7 C8 H8 119.00 no
C9 C8 H8 119.00 no
C1 C9 H9 121.00 no
C8 C9 H9 121.00 no
P2 C11 H11B 110.00 no
C12 C11 H11A 110.00 no
H11A C11 H11B 108.00 no
C12 C11 H11B 110.00 no
P2 C11 H11A 110.00 no
P1 C12 H12 108.00 no
C13 C12 H12 107.00 no
C11 C12 H12 107.00 no
C12 C13 H13B 109.00 no
C12 C13 H13C 109.00 no
H13A C13 H13B 110.00 no
H13A C13 H13C 109.00 no
H13B C13 H13C 109.00 no
C12 C13 H13A 110.00 no
C16 C15 H15 119.00 no
C14 C15 H15 119.00 no
C17 C16 H16 120.00 no
C15 C16 H16 120.00 no
C16 C17 H17 120.00 no
C18 C17 H17 120.00 no
C19 C18 H18 120.00 no
C17 C18 H18 120.00 no
C14 C19 H19 120.00 no
C18 C19 H19 120.00 no
C20 C21 H21 119.00 no
C22 C21 H21 119.00 no
C21 C22 H22 121.00 no
C23 C22 H22 121.00 no
C24 C23 H23 120.00 no
C22 C23 H23 120.00 no
C25 C24 H24 120.00 no
C23 C24 H24 120.00 no
C20 C25 H25 120.00 no
C24 C25 H25 120.00 no
C26 C27 H27 120.00 no
C28 C27 H27 120.00 no
C27 C28 H28 120.00 no
C29 C28 H28 120.00 no
C28 C29 H29 119.00 no
C30 C29 H29 119.00 no
C31 C30 H30 120.00 no
C29 C30 H30 120.00 no
C26 C31 H31 120.00 no
C30 C31 H31 120.00 no
C32 C33 H33 119.00 no
C34 C33 H33 119.00 no
C35 C34 H34 120.00 no
C33 C34 H34 120.00 no
C36 C35 H35 120.00 no
C34 C35 H35 120.00 no
C35 C36 H36 120.00 no
C37 C36 H36 120.00 no
C32 C37 H37 120.00 no
C36 C37 H37 120.00 no
Fe2 C38 C42 70.4(4) yes
Fe2 C38 C46 128.6(5) yes
C39 C38 C42 108.2(6) no
C39 C38 C46 133.6(6) no
C42 C38 C46 118.1(6) no
Fe2 C38 C39 67.9(4) yes
Fe2 C39 C38 73.2(4) yes
C38 C39 C40 108.1(6) no
Fe2 C39 C40 70.7(4) yes
Fe2 C40 C41 69.5(4) yes
C39 C40 C41 108.2(6) no
Fe2 C40 C39 69.5(4) yes
Fe2 C41 C42 72.6(3) yes
C40 C41 C42 108.0(5) no
Fe2 C41 C40 71.3(4) yes
Fe2 C42 C41 67.4(3) yes
Fe2 C42 C43 126.7(5) yes
Fe2 C42 C38 71.0(4) yes
C38 C42 C43 121.3(6) no
C41 C42 C43 131.5(6) no
C38 C42 C41 107.2(5) no
C42 C43 C44 117.7(6) no
C43 C44 C45 121.6(6) no
C44 C45 C46 121.5(6) no
C38 C46 C45 119.6(6) no
Fe2 C47 O2 176.3(5) yes
P4 C48 C49 109.6(5) yes
P3 C49 C50 115.2(5) yes
C48 C49 C50 112.1(5) no
P3 C49 C48 106.4(4) yes
P3 C51 C56 121.6(5) yes
C52 C51 C56 118.2(6) no
P3 C51 C52 120.0(5) yes
C51 C52 C53 121.2(6) no
C52 C53 C54 119.6(7) no
C53 C54 C55 120.2(7) no
C54 C55 C56 120.6(7) no
C51 C56 C55 120.2(6) no
P3 C57 C58 116.7(6) yes
P3 C57 C62 124.5(8) yes
C58 C57 C62 118.4(8) no
C57 C58 C59 118.0(10) no
C58 C59 C60 120.4(14) no
C59 C60 C61 120.2(13) no
C60 C61 C62 119.5(14) no
C57 C62 C61 123.5(14) no
P4 C63 C68 120.6(4) yes
C64 C63 C68 118.3(5) no
P4 C63 C64 120.8(5) yes
C63 C64 C65 120.7(6) no
C64 C65 C66 120.0(6) no
C65 C66 C67 120.2(6) no
C66 C67 C68 120.1(6) no
C63 C68 C67 120.8(6) no
P4 C69 C70 119.8(5) yes
P4 C69 C74 121.5(5) yes
C70 C69 C74 118.6(6) no
C69 C70 C71 119.3(7) no
C70 C71 C72 121.3(6) no
C71 C72 C73 119.0(6) no
C72 C73 C74 121.3(6) no
C69 C74 C73 120.5(6) no
Fe2 C39 H39A 122.00 no
C38 C39 H39A 126.00 no
C40 C39 H39A 126.00 no
C39 C40 H40A 126.00 no
C41 C40 H40A 126.00 no
Fe2 C40 H40A 127.00 no
C40 C41 H41A 126.00 no
C42 C41 H41A 126.00 no
Fe2 C41 H41A 122.00 no
C44 C43 H43 121.00 no
C42 C43 H43 121.00 no
C45 C44 H44 119.00 no
C43 C44 H44 119.00 no
C46 C45 H45 119.00 no
C44 C45 H45 119.00 no
C38 C46 H46 120.00 no
C45 C46 H46 120.00 no
P4 C48 H48A 110.00 no
P4 C48 H48B 110.00 no
C49 C48 H48B 110.00 no
H48A C48 H48B 108.00 no
C49 C48 H48A 110.00 no
P3 C49 H49 108.00 no
C50 C49 H49 108.00 no
C48 C49 H49 108.00 no
C49 C50 H50A 110.00 no
C49 C50 H50C 110.00 no
H50A C50 H50B 110.00 no
H50A C50 H50C 109.00 no
H50B C50 H50C 109.00 no
C49 C50 H50B 109.00 no
C53 C52 H52 119.00 no
C51 C52 H52 119.00 no
C52 C53 H53 120.00 no
C54 C53 H53 120.00 no
C55 C54 H54 120.00 no
C53 C54 H54 120.00 no
C54 C55 H55 120.00 no
C56 C55 H55 120.00 no
C51 C56 H56 120.00 no
C55 C56 H56 120.00 no
C59 C58 H58 121.00 no
C57 C58 H58 121.00 no
C60 C59 H59 120.00 no
C58 C59 H59 120.00 no
C59 C60 H60 120.00 no
C61 C60 H60 120.00 no
C62 C61 H61 120.00 no
C60 C61 H61 120.00 no
C57 C62 H62 118.00 no
C61 C62 H62 118.00 no
C65 C64 H64 120.00 no
C63 C64 H64 120.00 no
C64 C65 H65 120.00 no
C66 C65 H65 120.00 no
C65 C66 H66 120.00 no
C67 C66 H66 120.00 no
C68 C67 H67 120.00 no
C66 C67 H67 120.00 no
C67 C68 H68 120.00 no
C63 C68 H68 120.00 no
C69 C70 H70 120.00 no
C71 C70 H70 120.00 no
C70 C71 H71 119.00 no
C72 C71 H71 119.00 no
C73 C72 H72 120.00 no
C71 C72 H72 121.00 no
C72 C73 H73 119.00 no
C74 C73 H73 119.00 no
C73 C74 H74 120.00 no
C69 C74 H74 120.00 no
O76 C77 C76 109.5(9) yes
C77 C76 H76A 109.00 no
C77 C76 H76B 110.00 no
C77 C76 H76C 109.00 no
H76A C76 H76B 110.00 no
H76A C76 H76C 109.00 no
H76B C76 H76C 109.00 no
O76 C77 H77A 110.00 no
O76 C77 H77B 110.00 no
C76 C77 H77A 110.00 no
C76 C77 H77B 110.00 no
H77A C77 H77B 108.00 no

loop_
_geom_bond_atom_site_label_1
_geom_bond_atom_site_label_2
_geom_bond_distance
_geom_bond_publ_flag
Fe1 P1 2.2037(18) yes
Fe1 P2 2.2319(17) yes
Fe1 C1 2.183(6) yes
Fe1 C2 2.125(6) yes
Fe1 C3 2.085(7) yes
Fe1 C4 2.093(7) yes
Fe1 C5 2.173(6) yes
Fe1 C10 1.774(6) yes
Fe2 C38 2.165(7) yes
Fe2 C39 2.095(7) yes
Fe2 C40 2.111(7) yes
Fe2 C41 2.086(6) yes
Fe2 C42 2.157(6) yes
Fe2 C47 1.761(7) yes
Fe2 P3 2.1997(18) yes
Fe2 P4 2.2318(18) yes
P1 C12 1.860(6) yes
P1 C14 1.817(6) yes
P1 C20 1.817(6) yes
P2 C11 1.820(7) yes
P2 C26 1.827(5) yes
P2 C32 1.828(6) yes
P3 C51 1.818(6) yes
P3 C57 1.801(8) yes
P3 C49 1.848(7) yes
P4 C48 1.825(7) yes
P4 C69 1.831(6) yes
P4 C63 1.811(6) yes
O1 C10 1.134(7) yes
O2 C47 1.149(8) yes
O76 C77 1.447(15) yes
O76 H76 0.8400 no
C1 C9 1.403(11) no
C1 C2 1.440(9) no
C1 C5 1.434(8) no
C2 C3 1.423(9) no
C3 C4 1.409(9) no
C4 C5 1.433(9) no
C5 C6 1.459(10) no
C6 C7 1.343(14) no
C7 C8 1.388(15) no
C8 C9 1.357(13) no
C11 C12 1.532(8) no
C12 C13 1.510(9) no
C14 C15 1.394(8) no
C14 C19 1.416(10) no
C15 C16 1.367(9) no
C16 C17 1.398(10) no
C17 C18 1.387(10) no
C18 C19 1.371(10) no
C20 C25 1.392(8) no
C20 C21 1.388(10) no
C21 C22 1.369(11) no
C22 C23 1.412(12) no
C23 C24 1.357(11) no
C24 C25 1.397(9) no
C26 C27 1.391(9) no
C26 C31 1.399(8) no
C27 C28 1.401(10) no
C28 C29 1.373(10) no
C29 C30 1.386(11) no
C30 C31 1.396(8) no
C32 C33 1.373(9) no
C32 C37 1.369(13) no
C33 C34 1.383(9) no
C34 C35 1.343(13) no
C35 C36 1.386(14) no
C36 C37 1.381(12) no
C2 H2A 0.9500 no
C3 H3A 0.9500 no
C4 H4A 0.9500 no
C6 H6 0.9500 no
C7 H7 0.9500 no
C8 H8 0.9500 no
C9 H9 0.9500 no
C11 H11B 0.9900 no
C11 H11A 0.9900 no
C12 H12 1.0000 no
C13 H13B 0.9800 no
C13 H13C 0.9800 no
C13 H13A 0.9800 no
C15 H15 0.9500 no
C16 H16 0.9500 no
C17 H17 0.9500 no
C18 H18 0.9500 no
C19 H19 0.9500 no
C21 H21 0.9500 no
C22 H22 0.9500 no
C23 H23 0.9500 no
C24 H24 0.9500 no
C25 H25 0.9500 no
C27 H27 0.9500 no
C28 H28 0.9500 no
C29 H29 0.9500 no
C30 H30 0.9500 no
C31 H31 0.9500 no
C33 H33 0.9500 no
C34 H34 0.9500 no
C35 H35 0.9500 no
C36 H36 0.9500 no
C37 H37 0.9500 no
C38 C46 1.424(9) no
C38 C39 1.423(10) no
C38 C42 1.427(9) no
C39 C40 1.431(10) no
C40 C41 1.410(10) no
C41 C42 1.452(9) no
C42 C43 1.424(9) no
C43 C44 1.360(10) no
C44 C45 1.417(10) no
C45 C46 1.355(10) no
C48 C49 1.523(9) no
C49 C50 1.541(9) no
C51 C52 1.378(8) no
C51 C56 1.407(9) no
C52 C53 1.393(9) no
C53 C54 1.383(12) no
C54 C55 1.362(12) no
C55 C56 1.388(11) no
C57 C62 1.372(13) no
C57 C58 1.397(15) no
C58 C59 1.418(17) no
C59 C60 1.39(2) no
C60 C61 1.35(3) no
C61 C62 1.358(16) no
C63 C68 1.395(8) no
C63 C64 1.408(8) no
C64 C65 1.385(9) no
C65 C66 1.397(10) no
C66 C67 1.372(9) no
C67 C68 1.399(9) no
C69 C74 1.394(9) no
C69 C70 1.406(8) no
C70 C71 1.403(10) no
C71 C72 1.377(11) no
C72 C73 1.373(10) no
C73 C74 1.387(10) no
C39 H39A 0.9500 no
C40 H40A 0.9500 no
C41 H41A 0.9500 no
C43 H43 0.9500 no
C44 H44 0.9500 no
C45 H45 0.9500 no
C46 H46 0.9500 no
C48 H48A 0.9900 no
C48 H48B 0.9900 no
C49 H49 1.0000 no
C50 H50C 0.9800 no
C50 H50A 0.9800 no
C50 H50B 0.9800 no
C52 H52 0.9500 no
C53 H53 0.9500 no
C54 H54 0.9500 no
C55 H55 0.9500 no
C56 H56 0.9500 no
C58 H58 0.9500 no
C59 H59 0.9500 no
C60 H60 0.9500 no
C61 H61 0.9500 no
C62 H62 0.9500 no
C64 H64 0.9500 no
C65 H65 0.9500 no
C66 H66 0.9500 no
C67 H67 0.9500 no
C68 H68 0.9500 no
C70 H70 0.9500 no
C71 H71 0.9500 no
C72 H72 0.9500 no
C73 H73 0.9500 no
C74 H74 0.9500 no
C76 C77 1.479(15) no
C76 H76A 0.9800 no
C76 H76B 0.9800 no
C76 H76C 0.9800 no
C77 H77A 0.9900 no
C77 H77B 0.9900 no

loop_
_geom_contact_atom_site_label_1
_geom_contact_atom_site_label_2
_geom_contact_distance
_geom_contact_site_symmetry_2
_geom_contact_publ_flag
I1 C34 3.805(7) . no
I1 C40 3.839(7) 1_454 no
I1 O76 3.528(7) 2_556 no
I1 H40A 3.0600 1_454 no
I1 H34 3.2000 . no
I1 H2A 3.1500 . no
I1 H24 3.2800 1_554 no
I1 H76 2.7300 2_556 no
I1 H58 3.3100 1_454 no
I1 H68 3.1900 1_554 no
I1 H48A 3.1500 1_554 no
I1 H16 3.2000 . no
I2 H31 3.1200 . no
I2 H65 3.1700 . no
I2 H11A 3.3400 . no
I2 H7 3.2700 1_655 no
I2 H18 3.2000 2_647 no
Fe1 H15 3.3300 . no
Fe1 H27 3.2600 . no
Fe2 H52 3.3600 . no
Fe2 H64 3.2100 . no
P1 C3 3.091(7) . no
P1 C11 2.696(7) . no
P1 C4 3.531(7) . no
P1 C10 2.804(6) . no
P1 P2 3.0394(19) . no
P1 C2 3.553(6) . no
P2 C1 3.305(7) . no
P2 C10 2.936(6) . no
P2 C12 2.740(6) . no
P2 C2 3.397(7) . no
P2 P1 3.0394(19) . no
P2 C9 3.600(8) . no
P3 P4 3.062(2) . no
P3 C48 2.706(7) . no
P3 C40 3.128(7) . no
P3 C41 3.427(6) . no
P3 C47 2.737(7) . no
P3 C39 3.640(7) . no
P4 C49 2.741(7) . no
P4 P3 3.062(2) . no
P4 C38 3.299(7) . no
P4 C46 3.637(7) . no
P4 C47 2.965(7) . no
P4 C39 3.270(7) . no
P1 H3A 3.0500 . no
P3 H40A 3.1500 . no
O1 C27 3.396(8) . no
O1 C67 3.297(8) . no
O1 C25 3.402(8) . no
O2 C64 3.363(8) . no
O2 C13 3.242(8) . no
O2 C57 3.351(8) . no
O2 C62 3.308(8) . no
O76 I1 3.528(7) 2_546 no
O1 H67 2.8100 . no
O2 H6 2.5900 1_655 no
O2 H13C 2.6600 . no
C1 P2 3.305(7) . no
C1 C6 2.480(10) . no
C1 C10 3.452(8) . no
C1 C4 2.312(9) . no
C1 C53 3.354(10) 1_454 no
C1 C32 3.528(10) . no
C1 C3 2.293(9) . no
C2 C33 3.464(9) . no
C2 C9 2.584(11) . no
C2 C15 3.478(9) . no
C2 C53 3.432(10) 1_454 no
C2 P1 3.553(6) . no
C2 P2 3.397(7) . no
C2 C4 2.318(8) . no
C2 C5 2.330(8) . no
C3 C15 3.456(9) . no
C3 C5 2.295(9) . no
C3 C10 3.477(9) . no
C3 C1 2.293(9) . no
C3 P1 3.091(7) . no
C3 C14 3.499(10) . no
C4 C1 2.312(9) . no
C4 P1 3.531(7) . no
C4 C2 2.318(8) . no
C4 C10 2.809(9) . no
C4 C6 2.667(10) . no
C5 C9 2.467(10) . no
C5 C3 2.295(9) . no
C5 C2 2.330(8) . no
C5 C10 2.803(8) . no
C9 C32 3.268(11) . no
C9 C37 3.358(15) . no
C10 C25 3.416(9) . no
C10 C27 3.203(9) . no
C10 C5 2.803(8) . no
C10 C20 3.200(9) . no
C10 P1 2.804(6) . no
C10 C26 3.202(8) . no
C10 P2 2.936(6) . no
C10 C1 3.452(8) . no
C10 C3 3.477(9) . no
C10 C12 3.398(8) . no
C10 C4 2.809(9) . no
C10 C6 3.229(9) . no
C11 C71 3.556(9) 1_554 no
C13 O2 3.242(8) . no
C13 C25 3.574(9) . no
C13 C19 3.342(9) . no
C15 C2 3.478(9) . no
C15 C3 3.456(9) . no
C17 C53 3.549(11) 1_554 no
C19 C21 3.283(11) . no
C19 C13 3.342(9) . no
C21 C19 3.283(11) . no
C22 C36 3.530(14) 2_557 no
C22 C37 3.566(13) 2_557 no
C22 C59 3.58(2) 1_455 no
C25 C13 3.574(9) . no
C25 C10 3.416(9) . no
C25 O1 3.402(8) . no
C25 C67 3.582(9) . no
C27 O1 3.396(8) . no
C27 C10 3.203(9) . no
C27 C37 3.449(11) . no
C32 C9 3.268(11) . no
C33 C2 3.464(9) . no
C34 I1 3.805(7) . no
C36 C22 3.530(14) 2_547 no
C37 C27 3.449(11) . no
C37 C22 3.566(13) 2_547 no
C37 C9 3.358(15) . no
C38 C40 2.311(9) . no
C38 C41 2.317(9) . no
C38 C47 3.361(9) . no
C38 P4 3.299(7) . no
C38 C43 2.485(10) . no
C39 C69 3.499(9) . no
C39 C41 2.301(9) . no
C39 C70 3.563(9) . no
C39 P4 3.270(7) . no
C39 C42 2.309(9) . no
C39 P3 3.640(7) . no
C39 C46 2.617(9) . no
C40 C47 3.553(9) . no
C40 P3 3.128(7) . no
C40 I1 3.839(7) 1_656 no
C40 C52 3.485(9) . no
C40 C38 2.311(9) . no
C40 C42 2.316(9) . no
C40 C51 3.461(9) . no
C41 P3 3.427(6) . no
C41 C39 2.301(9) . no
C41 C47 2.868(9) . no
C41 C38 2.317(9) . no
C41 C43 2.622(10) . no
C42 C46 2.445(9) . no
C42 C47 2.752(9) . no
C42 C39 2.309(9) . no
C42 C40 2.316(9) . no
C46 C69 3.494(9) . no
C46 C74 3.471(10) . no
C47 C41 2.868(9) . no
C47 P3 2.737(7) . no
C47 C49 3.400(9) . no
C47 P4 2.965(7) . no
C47 C62 3.413(9) . no
C47 C64 3.173(9) . no
C47 C38 3.361(9) . no
C47 C57 3.031(10) . no
C47 C40 3.553(9) . no
C47 C43 3.091(10) . no
C47 C63 3.292(8) . no
C47 C42 2.752(9) . no
C48 C52 3.540(9) . no
C50 C56 3.462(10) . no
C50 C62 3.546(13) . no
C52 C40 3.485(9) . no
C52 C48 3.540(9) . no
C53 C2 3.432(10) 1_656 no
C53 C17 3.549(11) 1_556 no
C53 C1 3.354(10) 1_656 no
C56 C50 3.462(10) . no
C56 C58 3.334(12) . no
C57 O2 3.351(8) . no
C58 C56 3.334(12) . no
C59 C22 3.58(2) 1_655 no
C62 O2 3.308(8) . no
C62 C47 3.413(9) . no
C62 C50 3.546(13) . no
C64 C74 3.599(9) . no
C64 C47 3.173(9) . no
C64 O2 3.363(8) . no
C67 O1 3.297(8) . no
C67 C25 3.582(9) . no
C68 C74 3.442(9) . no
C69 C46 3.494(9) . no
C70 C39 3.563(9) . no
C71 C11 3.556(9) 1_556 no
C74 C68 3.442(9) . no
C74 C64 3.599(9) . no
C74 C46 3.471(10) . no
C1 H53 2.7800 1_454 no
C1 H2A 2.1500 . no
C2 H3A 2.1100 . no
C2 H15 2.7100 . no
C3 H4A 2.1100 . no
C3 H15 3.0200 . no
C3 H2A 2.1300 . no
C4 H3A 2.1000 . no
C5 H4A 2.1400 . no
C5 H53 2.8400 1_454 no
C6 H27 3.0600 . no
C7 H27 2.7900 . no
C8 H71 3.0700 1_454 no
C8 H27 2.8500 . no
C10 H4A 2.9500 . no
C10 H27 2.8900 . no
C10 H12 3.0000 . no
C11 H31 2.7200 . no
C12 H25 2.7700 . no
C13 H7 3.0600 1_655 no
C14 H13A 2.8800 . no
C14 H11B 3.0600 . no
C14 H3A 3.0400 . no
C14 H21 2.9000 . no
C15 H3A 3.0200 . no
C15 H2A 3.0700 . no
C19 H13A 2.8600 . no
C19 H21 3.0500 . no
C20 H19 2.6800 . no
C20 H13C 3.0800 . no
C21 H19 2.9100 . no
C22 H59 2.6600 1_455 no
C22 H36 2.9600 2_557 no
C22 H37 3.0700 2_557 no
C23 H59 2.7700 1_455 no
C23 H36 2.9400 2_557 no
C24 H49 2.9900 . no
C25 H13C 2.9600 . no
C25 H12 2.9400 . no
C26 H37 2.5600 . no
C27 H37 2.7400 . no
C29 H21 2.9600 2_547 no
C30 H21 3.0900 2_547 no
C30 H66 2.9700 . no
C31 H66 2.8800 . no
C31 H11A 2.6700 . no
C32 H9 2.9500 . no
C33 H2A 2.8900 . no
C33 H11B 2.9800 . no
C36 H22 2.8200 2_547 no
C37 H9 2.9400 . no
C37 H22 2.6800 2_547 no
C38 H39A 2.1300 . no
C39 H9 3.0900 1_656 no
C39 H52 3.0200 . no
C39 H40A 2.1300 . no
C40 H41A 2.1100 . no
C40 H39A 2.1300 . no
C41 H40A 2.1100 . no
C41 H67 3.0900 1_655 no
C42 H41A 2.1500 . no
C43 H76C 3.0300 1_656 no
C44 H64 2.9700 . no
C45 H64 2.9600 . no
C47 H49 3.0500 . no
C47 H41A 3.0500 . no
C47 H64 2.6700 . no
C48 H70 3.0000 . no
C48 H68 2.8000 . no
C49 H62 2.7100 . no
C50 H62 3.0100 . no
C51 H50A 2.7300 . no
C51 H40A 3.0000 . no
C51 H48B 3.0900 . no
C51 H58 3.0700 . no
C52 H40A 2.9900 . no
C52 H48B 2.8700 . no
C55 H77A 3.0500 2_657 no
C55 H45 2.7700 2_658 no
C56 H45 3.0000 2_658 no
C56 H50A 2.9500 . no
C57 H56 2.6800 . no
C58 H41A 3.0900 . no
C58 H56 2.8100 . no
C60 H72 2.8900 2_658 no
C60 H4A 2.9600 1_655 no
C62 H50C 2.9400 . no
C62 H49 2.8800 . no
C63 H74 2.5600 . no
C64 H74 2.8900 . no
C65 H12 2.9300 . no
C66 H25 3.1000 . no
C66 H77B 2.9300 1_556 no
C66 H12 2.8800 . no
C67 H77B 2.9700 1_556 no
C67 H25 2.8600 . no
C68 H74 2.9900 . no
C68 H48A 2.7200 . no
C68 H24 2.9700 . no
C68 H34 2.8400 1_556 no
C68 H25 3.0000 . no
C70 H48B 2.8600 . no
C70 H39A 2.8600 . no
C71 H8 3.0400 1_656 no
C71 H11B 2.9400 1_556 no
C74 H46 2.9100 . no
C76 H35 2.8900 . no
C77 H35 2.9200 . no
H2A C33 2.8900 . no
H2A H15 2.1900 . no
H2A H33 2.4800 . no
H2A C15 3.0700 . no
H2A I1 3.1500 . no
H3A H30 2.5000 2_557 no
H3A C14 3.0400 . no
H3A C15 3.0200 . no
H4A C60 2.9600 1_455 no
H4A H60 2.6000 1_455 no
H6 O2 2.5900 1_455 no
H7 C13 3.0600 1_455 no
H7 I2 3.2700 1_455 no
H7 H13B 2.4500 1_455 no
H8 C71 3.0400 1_454 no
H9 H39A 2.5100 1_454 no
H9 C39 3.0900 1_454 no
H9 C37 2.9400 . no
H9 C32 2.9500 . no
H11A H31 2.0000 . no
H11A C31 2.6700 . no
H11A I2 3.3400 . no
H11B H33 2.5300 . no
H11B H71 2.5900 1_554 no
H11B C14 3.0600 . no
H11B C33 2.9800 . no
H11B C71 2.9400 1_554 no
H11B H13A 2.5400 . no
H12 C65 2.9300 . no
H12 C10 3.0000 . no
H12 H25 2.2800 . no
H12 C25 2.9400 . no
H12 C66 2.8800 . no
H13A C19 2.8600 . no
H13A H11B 2.5400 . no
H13A C14 2.8800 . no
H13B H7 2.4500 1_655 no
H13C C25 2.9600 . no
H13C O2 2.6600 . no
H13C C20 3.0800 . no
H15 C3 3.0200 . no
H15 Fe1 3.3300 . no
H15 C2 2.7100 . no
H15 H33 2.3200 . no
H15 H2A 2.1900 . no
H16 I1 3.2000 . no
H18 I2 3.2000 2_657 no
H19 C20 2.6800 . no
H19 C21 2.9100 . no
H21 C30 3.0900 2_557 no
H21 C29 2.9600 2_557 no
H21 C19 3.0500 . no
H21 C14 2.9000 . no
H22 H37 2.2300 2_557 no
H22 H36 2.4600 2_557 no
H22 C36 2.8200 2_557 no
H22 C37 2.6800 2_557 no
H23 H36 2.3600 2_557 no
H24 C68 2.9700 . no
H24 I1 3.2800 1_556 no
H24 H49 2.5400 . no
H25 C66 3.1000 . no
H25 C67 2.8600 . no
H25 C12 2.7700 . no
H25 H12 2.2800 . no
H25 C68 3.0000 . no
H27 C6 3.0600 . no
H27 C10 2.8900 . no
H27 C7 2.7900 . no
H27 Fe1 3.2600 . no
H27 C8 2.8500 . no
H28 H44 2.5100 1_455 no
H30 H3A 2.5000 2_547 no
H31 H11A 2.0000 . no
H31 I2 3.1200 . no
H31 C11 2.7200 . no
H33 H11B 2.5300 . no
H33 H15 2.3200 . no
H33 H2A 2.4800 . no
H34 C68 2.8400 1_554 no
H34 I1 3.2000 . no
H34 H68 2.2700 1_554 no
H35 H77B 2.5100 . no
H35 C77 2.9200 . no
H35 C76 2.8900 . no
H35 H76C 2.4600 . no
H36 H23 2.3600 2_547 no
H36 C22 2.9600 2_547 no
H36 C23 2.9400 2_547 no
H36 H22 2.4600 2_547 no
H37 H22 2.2300 2_547 no
H37 C26 2.5600 . no
H37 C22 3.0700 2_547 no
H37 C27 2.7400 . no
H39A H9 2.5100 1_656 no
H39A C70 2.8600 . no
H40A I1 3.0600 1_656 no
H40A C52 2.9900 . no
H40A C51 3.0000 . no
H41A C58 3.0900 . no
H44 H28 2.5100 1_655 no
H45 C55 2.7700 2_648 no
H45 C56 3.0000 2_648 no
H46 C74 2.9100 . no
H48A C68 2.7200 . no
H48A H50B 2.5700 . no
H48A H68 2.0900 . no
H48A I1 3.1500 1_556 no
H48B C52 2.8700 . no
H48B C70 2.8600 . no
H48B H70 2.3500 . no
H48B H52 2.5400 . no
H48B C51 3.0900 . no
H48B H50A 2.5700 . no
H49 C24 2.9900 . no
H49 C47 3.0500 . no
H49 H62 2.2200 . no
H49 C62 2.8800 . no
H49 H24 2.5400 . no
H50A C56 2.9500 . no
H50A C51 2.7300 . no
H50A H48B 2.5700 . no
H50B H48A 2.5700 . no
H50C C62 2.9400 . no
H50C H62 2.4600 . no
H52 H48B 2.5400 . no
H52 Fe2 3.3600 . no
H52 C39 3.0200 . no
H52 H70 2.3200 . no
H53 C1 2.7800 1_656 no
H53 C5 2.8400 1_656 no
H56 C57 2.6800 . no
H56 C58 2.8100 . no
H58 C51 3.0700 . no
H58 I1 3.3100 1_656 no
H59 C22 2.6600 1_655 no
H59 C23 2.7700 1_655 no
H60 H4A 2.6000 1_655 no
H62 H49 2.2200 . no
H62 H50C 2.4600 . no
H62 C49 2.7100 . no
H62 C50 3.0100 . no
H64 C47 2.6700 . no
H64 C45 2.9600 . no
H64 Fe2 3.2100 . no
H64 C44 2.9700 . no
H65 I2 3.1700 . no
H66 C30 2.9700 . no
H66 C31 2.8800 . no
H67 C41 3.0900 1_455 no
H67 O1 2.8100 . no
H68 C48 2.8000 . no
H68 I1 3.1900 1_556 no
H68 H48A 2.0900 . no
H68 H34 2.2700 1_556 no
H70 C48 3.0000 . no
H70 H52 2.3200 . no
H70 H48B 2.3500 . no
H71 H11B 2.5900 1_556 no
H71 C8 3.0700 1_656 no
H72 C60 2.8900 2_648 no
H74 C68 2.9900 . no
H74 C63 2.5600 . no
H74 C64 2.8900 . no
H76 I1 2.7300 2_546 no
H76 H76A 2.5100 . no
H76A H76 2.5100 . no
H76C H35 2.4600 . no
H76C C43 3.0300 1_454 no
H77A C55 3.0500 2_647 no
H77B H35 2.5100 . no
H77B C66 2.9300 1_554 no
H77B C67 2.9700 1_554 no

loop_
_geom_hbond_atom_site_label_D
_geom_hbond_atom_site_label_H
_geom_hbond_atom_site_label_A
_geom_hbond_distance_DH
_geom_hbond_distance_HA
_geom_hbond_distance_DA
_geom_hbond_angle_DHA
_geom_hbond_site_symmetry_A
_geom_hbond_publ_flag
O76 H76 I1 0.8400 2.7300 3.528(7) 160.00 2_546 yes
C6 H6 O2 0.9500 2.5900 3.497(9) 161.00 1_455 yes
C40 H40A I1 0.9500 3.0600 3.839(7) 140.00 1_656 yes

loop_
_geom_torsion_atom_site_label_1
_geom_torsion_atom_site_label_2
_geom_torsion_atom_site_label_3
_geom_torsion_atom_site_label_4
_geom_torsion
_geom_torsion_publ_flag
P2 Fe1 P1 C12 -22.48(19) no
P2 Fe1 P1 C14 96.5(3) no
P2 Fe1 P1 C20 -140.4(2) no
C1 Fe1 P1 C12 -120.2(4) no
C1 Fe1 P1 C14 -1.2(4) no
C1 Fe1 P1 C20 122.0(4) no
C2 Fe1 P1 C12 -124.5(3) no
C2 Fe1 P1 C14 -5.5(3) no
C2 Fe1 P1 C20 117.7(3) no
C3 Fe1 P1 C12 -160.4(2) no
C3 Fe1 P1 C14 -41.5(3) no
C3 Fe1 P1 C20 81.7(3) no
C4 Fe1 P1 C12 163.7(2) no
C4 Fe1 P1 C14 -77.3(3) no
C4 Fe1 P1 C20 45.9(3) no
C5 Fe1 P1 C12 159.3(3) no
C5 Fe1 P1 C14 -81.8(4) no
C5 Fe1 P1 C20 41.4(4) no
C10 Fe1 P1 C12 71.1(3) no
C10 Fe1 P1 C14 -169.9(3) no
C10 Fe1 P1 C20 -46.7(3) no
P1 Fe1 P2 C11 -3.2(2) no
P1 Fe1 P2 C26 114.1(2) no
P1 Fe1 P2 C32 -123.1(3) no
C1 Fe1 P2 C11 146.1(3) no
C1 Fe1 P2 C26 -96.7(3) no
C1 Fe1 P2 C32 26.2(3) no
C2 Fe1 P2 C11 106.9(3) no
C2 Fe1 P2 C26 -135.9(3) no
C2 Fe1 P2 C32 -13.0(3) no
C3 Fe1 P2 C11 86.2(3) no
C3 Fe1 P2 C26 -156.5(3) no
C3 Fe1 P2 C32 -33.7(4) no
C5 Fe1 P2 C11 175.8(3) no
C5 Fe1 P2 C26 -67.0(3) no
C5 Fe1 P2 C32 55.9(3) no
C10 Fe1 P2 C11 -91.9(3) no
C10 Fe1 P2 C26 25.3(3) no
C10 Fe1 P2 C32 148.2(3) no
P1 Fe1 C1 C2 -6.4(6) no
P2 Fe1 C1 C2 -101.2(3) no
C3 Fe1 C1 C2 39.1(4) no
C4 Fe1 C1 C2 82.7(4) no
C5 Fe1 C1 C2 120.1(5) no
C10 Fe1 C1 C2 160.3(4) no
P1 Fe1 C1 C5 -126.5(4) no
P2 Fe1 C1 C5 138.7(3) no
C2 Fe1 C1 C5 -120.1(5) no
C3 Fe1 C1 C5 -81.0(4) no
C4 Fe1 C1 C5 -37.4(4) no
C10 Fe1 C1 C5 40.2(5) no
P1 Fe1 C1 C9 119.2(6) no
P2 Fe1 C1 C9 24.4(6) no
C2 Fe1 C1 C9 125.7(8) no
C3 Fe1 C1 C9 164.7(7) no
C4 Fe1 C1 C9 -151.7(7) no
C5 Fe1 C1 C9 -114.2(8) no
C10 Fe1 C1 C9 -74.0(7) no
C2 Fe1 C5 C1 36.7(4) no
C3 Fe1 C5 C1 80.3(4) no
C4 Fe1 C5 C1 119.1(5) no
C10 Fe1 C5 C1 -146.4(4) no
P1 Fe1 C5 C4 6.6(5) no
P2 Fe1 C5 C4 -171.3(3) no
C1 Fe1 C5 C4 -119.1(5) no
C2 Fe1 C5 C4 -82.4(4) no
C3 Fe1 C5 C4 -38.8(3) no
C10 Fe1 C5 C4 94.5(4) no
P1 Fe1 C5 C6 -122.9(6) no
P2 Fe1 C5 C6 59.2(6) no
C1 Fe1 C5 C6 111.4(7) no
C2 Fe1 C5 C6 148.1(7) no
C3 Fe1 C5 C6 -168.3(7) no
C4 Fe1 C5 C6 -129.5(7) no
P1 Fe1 C2 C1 176.5(3) no
P2 Fe1 C2 C1 85.6(4) no
C3 Fe1 C2 C1 -116.1(5) no
C4 Fe1 C2 C1 -79.2(4) no
C5 Fe1 C2 C1 -36.2(4) no
C10 Fe1 C2 C1 -43.8(8) no
P1 Fe1 C2 C3 -67.4(4) no
P2 Fe1 C2 C3 -158.2(4) no
C1 Fe1 C2 C3 116.1(5) no
C4 Fe1 C2 C3 36.9(4) no
C5 Fe1 C2 C3 80.0(4) no
C10 Fe1 C2 C3 72.4(8) no
C5 Fe1 C3 C2 -81.2(4) no
C10 Fe1 C3 C2 -149.6(4) no
P1 Fe1 C5 C1 125.7(4) no
P1 Fe1 C3 C2 120.0(4) no
P2 Fe1 C3 C2 32.8(5) no
C1 Fe1 C3 C2 -38.6(4) no
C4 Fe1 C3 C2 -119.7(6) no
C10 Fe1 C3 C4 -29.9(5) no
C10 Fe1 C4 C3 157.0(4) no
P1 Fe1 C3 C4 -120.3(3) no
P2 Fe1 C3 C4 152.5(3) no
C1 Fe1 C3 C4 81.1(4) no
C2 Fe1 C3 C4 119.7(6) no
C5 Fe1 C3 C4 38.5(4) no
C5 Fe1 C4 C3 -116.5(5) no
C10 Fe1 C5 C6 -35.0(6) no
P1 Fe1 C4 C5 -176.4(3) no
C1 Fe1 C4 C5 36.7(3) no
P1 Fe1 C4 C3 67.1(4) no
C1 Fe1 C4 C3 -79.8(4) no
C2 Fe1 C4 C3 -37.0(4) no
C10 Fe1 C4 C5 -86.5(4) no
C2 Fe1 C4 C5 79.5(4) no
C3 Fe1 C4 C5 116.5(5) no
P2 Fe1 C5 C1 -52.2(4) no
C47 Fe2 C42 C41 101.0(4) no
C47 Fe2 P3 C49 75.9(3) no
C47 Fe2 P3 C51 -167.1(3) no
P3 Fe2 C42 C43 -107.0(6) no
C42 Fe2 P3 C57 42.7(4) no
C40 Fe2 P4 C69 -32.8(4) no
C40 Fe2 P4 C48 86.4(3) no
C42 Fe2 P4 C63 -65.6(3) no
P4 Fe2 C42 C43 70.7(6) no
C42 Fe2 P4 C48 175.9(3) no
C47 Fe2 C40 C41 -23.8(6) no
C40 Fe2 P4 C63 -155.1(3) no
P3 Fe2 C41 C40 74.5(4) no
C38 Fe2 C41 C40 -79.9(4) no
C39 Fe2 C41 C40 -37.2(4) no
C42 Fe2 C41 C40 -116.6(5) no
C47 Fe2 C41 C40 162.7(4) no
P3 Fe2 C41 C42 -168.9(3) no
C38 Fe2 C41 C42 36.7(3) no
C39 Fe2 C41 C42 79.4(4) no
C40 Fe2 C41 C42 116.6(5) no
C47 Fe2 C41 C42 -80.6(4) no
C40 Fe2 C38 C42 -81.3(4) no
C41 Fe2 C38 C42 -38.0(4) no
C47 Fe2 C38 C42 46.2(4) no
P3 Fe2 C38 C46 134.3(5) no
C47 Fe2 P4 C63 26.7(3) no
C40 Fe2 C38 C46 167.9(7) no
C41 Fe2 C38 C46 -148.9(7) no
C42 Fe2 C38 C46 -110.9(7) no
C47 Fe2 C38 C46 -64.7(7) no
C39 Fe2 C42 C38 36.6(4) no
C40 Fe2 C42 C38 80.4(4) no
C41 Fe2 C42 C38 118.8(5) no
C47 Fe2 C42 C38 -140.2(4) no
P3 Fe2 C42 C41 18.8(5) no
P4 Fe2 C42 C41 -163.5(3) no
P4 Fe2 P3 C49 -19.50(19) no
P4 Fe2 P3 C51 97.5(2) no
P4 Fe2 P3 C57 -135.5(3) no
C38 Fe2 P3 C49 -121.0(5) no
C38 Fe2 P3 C51 -4.0(5) no
C38 Fe2 P3 C57 123.0(6) no
C39 Fe2 P3 C49 -117.3(3) no
C39 Fe2 P3 C51 -0.2(3) no
C39 Fe2 P3 C57 126.7(4) no
C40 Fe2 P3 C49 -151.2(3) no
P3 Fe2 C39 C38 -177.5(3) no
P4 Fe2 C39 C38 91.5(4) no
C40 Fe2 C39 C38 -116.8(6) no
C41 Fe2 C39 C38 -80.1(4) no
C42 Fe2 C39 C38 -36.2(4) no
C47 Fe2 C39 C38 -28.8(8) no
P3 Fe2 C39 C40 -60.7(4) no
P4 Fe2 C39 C40 -151.7(4) no
C38 Fe2 C39 C40 116.8(6) no
C41 Fe2 C39 C40 36.7(4) no
C42 Fe2 C39 C40 80.6(4) no
C47 Fe2 C39 C40 88.0(7) no
P3 Fe2 P4 C63 113.1(2) no
P3 Fe2 P4 C69 -124.6(2) no
C38 Fe2 P4 C48 149.7(3) no
P3 Fe2 C40 C39 128.2(4) no
P4 Fe2 C40 C39 39.0(5) no
C38 Fe2 C40 C39 -38.1(4) no
C41 Fe2 C40 C39 -119.7(6) no
C42 Fe2 C40 C39 -80.7(4) no
C47 Fe2 C40 C39 -143.5(4) no
P3 Fe2 C40 C41 -112.1(4) no
P4 Fe2 C40 C41 158.7(3) no
C38 Fe2 C40 C41 81.6(4) no
C39 Fe2 C40 C41 119.7(6) no
C42 Fe2 C40 C41 39.1(4) no
C47 Fe2 P4 C48 -91.8(3) no
P4 Fe2 C38 C46 35.0(6) no
C47 Fe2 P4 C69 149.0(3) no
P3 Fe2 C38 C39 5.4(7) no
P4 Fe2 C38 C39 -94.0(4) no
C40 Fe2 C38 C39 38.9(4) no
C41 Fe2 C38 C39 82.1(4) no
C42 Fe2 C38 C39 120.2(6) no
C47 Fe2 C38 C39 166.3(4) no
P3 Fe2 C38 C42 -114.8(5) no
P4 Fe2 C38 C42 145.9(3) no
C39 Fe2 C38 C42 -120.2(6) no
C42 Fe2 P3 C51 -84.2(4) no
C38 Fe2 C42 C41 -118.8(5) no
C39 Fe2 C42 C41 -82.2(4) no
C40 Fe2 C42 C41 -38.4(4) no
C42 Fe2 P4 C69 56.7(3) no
C39 Fe2 C38 C46 129.0(8) no
P3 Fe2 P4 C48 -5.4(2) no
P3 Fe2 C42 C38 137.6(3) no
P4 Fe2 C42 C38 -44.7(4) no
C38 Fe2 P4 C63 -91.8(3) no
C38 Fe2 P4 C69 30.5(3) no
C39 Fe2 P4 C48 110.4(3) no
C39 Fe2 P4 C63 -131.2(3) no
C39 Fe2 P4 C69 -8.8(3) no
C41 Fe2 P3 C57 55.1(4) no
C42 Fe2 P3 C49 158.7(3) no
C39 Fe2 C42 C43 152.0(6) no
C40 Fe2 C42 C43 -164.2(6) no
C40 Fe2 P3 C51 -34.2(3) no
C40 Fe2 P3 C57 92.8(4) no
C47 Fe2 P3 C57 -40.2(4) no
C41 Fe2 P3 C51 -71.8(3) no
C38 Fe2 C42 C43 115.4(7) no
C47 Fe2 C42 C43 -24.8(6) no
C41 Fe2 P3 C49 171.2(3) no
C41 Fe2 C42 C43 -125.8(7) no
C20 P1 C14 C19 33.2(6) no
C14 P1 C20 C21 52.6(7) no
Fe1 P1 C12 C11 48.7(4) no
C14 P1 C12 C13 45.1(5) no
C20 P1 C12 C11 170.4(4) no
Fe1 P1 C14 C19 161.0(5) no
Fe1 P1 C20 C25 92.6(6) no
C12 P1 C14 C15 96.8(6) no
C14 P1 C12 C11 -80.3(4) no
C12 P1 C20 C21 163.0(6) no
C12 P1 C14 C19 -79.3(6) no
C14 P1 C20 C25 -135.0(6) no
C20 P1 C14 C15 -150.8(6) no
Fe1 P1 C12 C13 174.1(4) no
Fe1 P1 C14 C15 -22.9(7) no
C12 P1 C20 C25 -24.6(7) no
Fe1 P1 C20 C21 -79.8(7) no
C20 P1 C12 C13 -64.3(5) no
C26 P2 C32 C33 -171.3(6) no
C11 P2 C32 C37 128.2(8) no
C32 P2 C26 C31 87.3(5) no
C11 P2 C32 C33 -60.9(7) no
Fe1 P2 C32 C33 60.2(7) no
C11 P2 C26 C27 161.4(5) no
Fe1 P2 C32 C37 -110.8(8) no
C26 P2 C32 C37 17.7(9) no
C11 P2 C26 C31 -23.3(5) no
C26 P2 C11 C12 -88.3(5) no
Fe1 P2 C26 C27 42.9(5) no
C32 P2 C11 C12 162.9(4) no
Fe1 P2 C26 C31 -141.8(4) no
Fe1 P2 C11 C12 34.9(4) no
C32 P2 C26 C27 -88.1(5) no
C49 P3 C51 C52 81.8(6) no
C51 P3 C49 C48 -82.4(5) no
C51 P3 C57 C62 -125.4(6) no
C57 P3 C51 C52 -166.6(6) no
C49 P3 C51 C56 -92.1(6) no
C57 P3 C51 C56 19.5(6) no
Fe2 P3 C57 C62 100.2(6) no
C51 P3 C49 C50 42.4(5) no
C57 P3 C49 C48 166.1(4) no
Fe2 P3 C49 C48 45.9(4) no
C49 P3 C57 C62 -15.9(7) no
Fe2 P3 C51 C56 149.3(5) no
C57 P3 C49 C50 -69.1(5) no
Fe2 P3 C51 C52 -36.8(6) no
Fe2 P3 C49 C50 170.7(4) no
C49 P3 C57 C58 170.5(5) no
C51 P3 C57 C58 61.1(6) no
Fe2 P3 C57 C58 -73.4(6) no
C48 P4 C63 C68 -36.7(6) no
C63 P4 C69 C70 -160.3(5) no
Fe2 P4 C63 C68 -155.5(5) no
Fe2 P4 C48 C49 35.7(5) no
C48 P4 C63 C64 150.2(5) no
C69 P4 C63 C68 72.4(6) no
C48 P4 C69 C70 -50.1(6) no
C69 P4 C48 C49 164.5(4) no
C63 P4 C48 C49 -89.2(5) no
C69 P4 C63 C64 -100.7(5) no
Fe2 P4 C63 C64 31.4(6) no
C63 P4 C69 C74 22.7(6) no
C48 P4 C69 C74 132.9(5) no
Fe2 P4 C69 C70 70.1(6) no
Fe2 P4 C69 C74 -106.8(5) no
C5 C1 C9 C8 -3.0(11) no
Fe1 C1 C9 C8 86.3(9) no
C9 C1 C5 Fe1 125.5(7) no
C2 C1 C9 C8 -178.8(8) no
C5 C1 C2 Fe1 59.2(4) no
C9 C1 C2 C3 174.6(7) no
Fe1 C1 C2 C3 -60.8(4) no
C2 C1 C5 C6 179.4(6) no
C2 C1 C5 C4 -0.1(7) no
C2 C1 C5 Fe1 -57.9(5) no
Fe1 C1 C5 C6 -122.7(6) no
C9 C1 C5 C4 -176.8(6) no
C9 C1 C2 Fe1 -124.7(8) no
C5 C1 C2 C3 -1.6(7) no
C9 C1 C5 C6 2.7(10) no
Fe1 C1 C5 C4 57.8(4) no
Fe1 C2 C3 C4 -60.6(5) no
C1 C2 C3 C4 2.8(7) no
C1 C2 C3 Fe1 63.4(4) no
C2 C3 C4 Fe1 61.3(5) no
C2 C3 C4 C5 -2.8(7) no
Fe1 C3 C4 C5 -64.2(4) no
C3 C4 C5 C6 -177.6(7) no
C3 C4 C5 Fe1 61.9(5) no
C3 C4 C5 C1 1.8(7) no
Fe1 C4 C5 C6 120.5(8) no
Fe1 C4 C5 C1 -60.2(4) no
C4 C5 C6 C7 177.3(8) no
C1 C5 C6 C7 -2.0(10) no
Fe1 C5 C6 C7 -88.8(8) no
C5 C6 C7 C8 1.6(13) no
C6 C7 C8 C9 -2.0(16) no
C7 C8 C9 C1 2.6(14) no
P2 C11 C12 P1 -52.5(5) no
P2 C11 C12 C13 -180.0(4) no
C19 C14 C15 C16 -0.8(10) no
P1 C14 C15 C16 -176.9(5) no
C15 C14 C19 C18 -0.5(10) no
P1 C14 C19 C18 175.7(5) no
C14 C15 C16 C17 1.5(10) no
C15 C16 C17 C18 -1.0(10) no
C16 C17 C18 C19 -0.3(10) no
C17 C18 C19 C14 1.1(11) no
C21 C20 C25 C24 -1.9(11) no
C25 C20 C21 C22 0.7(14) no
P1 C20 C25 C24 -174.3(6) no
P1 C20 C21 C22 173.4(9) no
C20 C21 C22 C23 3.2(17) no
C21 C22 C23 C24 -6.1(18) no
C22 C23 C24 C25 5.0(16) no
C23 C24 C25 C20 -1.0(12) no
C27 C26 C31 C30 -2.7(8) no
P2 C26 C31 C30 -178.0(5) no
C31 C26 C27 C28 0.4(9) no
P2 C26 C27 C28 175.8(5) no
C26 C27 C28 C29 1.0(10) no
C27 C28 C29 C30 0.0(10) no
C28 C29 C30 C31 -2.3(10) no
C29 C30 C31 C26 3.7(9) no
C33 C32 C37 C36 4.6(17) no
P2 C32 C37 C36 175.7(11) no
C37 C32 C33 C34 -3.2(12) no
P2 C32 C33 C34 -174.5(6) no
C32 C33 C34 C35 1.9(13) no
C33 C34 C35 C36 -2.0(17) no
C34 C35 C36 C37 3(2) no
C35 C36 C37 C32 -5(2) no
C46 C38 C42 Fe2 124.1(6) no
Fe2 C38 C46 C45 84.9(8) no
C46 C38 C42 C41 -178.0(6) no
C39 C38 C42 C41 0.4(7) no
C39 C38 C42 Fe2 -57.5(5) no
C46 C38 C39 Fe2 -122.9(8) no
C39 C38 C42 C43 -179.5(6) no
C46 C38 C42 C43 2.1(10) no
C39 C38 C46 C45 -179.6(7) no
Fe2 C38 C42 C41 57.9(4) no
C42 C38 C39 Fe2 59.0(5) no
Fe2 C38 C42 C43 -122.1(6) no
C42 C38 C39 C40 -3.4(8) no
C46 C38 C39 C40 174.7(7) no
Fe2 C38 C39 C40 -62.4(5) no
C42 C38 C46 C45 -1.7(10) no
C38 C39 C40 C41 5.2(8) no
Fe2 C39 C40 C41 -58.9(5) no
C38 C39 C40 Fe2 64.0(5) no
C39 C40 C41 Fe2 58.9(5) no
C39 C40 C41 C42 -4.9(7) no
Fe2 C40 C41 C42 -63.8(4) no
Fe2 C41 C42 C38 -60.2(4) no
C40 C41 C42 C43 -177.3(7) no
C40 C41 C42 C38 2.8(7) no
Fe2 C41 C42 C43 119.7(7) no
C40 C41 C42 Fe2 62.9(4) no
C38 C42 C43 C44 0.0(10) no
Fe2 C42 C43 C44 -88.8(8) no
C41 C42 C43 C44 -179.9(7) no
C42 C43 C44 C45 -2.4(11) no
C43 C44 C45 C46 2.9(11) no
C44 C45 C46 C38 -0.7(10) no
P4 C48 C49 C50 -178.4(5) no
P4 C48 C49 P3 -51.8(5) no
P3 C51 C52 C53 -171.5(6) no
P3 C51 C56 C55 171.8(5) no
C52 C51 C56 C55 -2.2(10) no
C56 C51 C52 C53 2.6(10) no
C51 C52 C53 C54 -0.6(11) no
C52 C53 C54 C55 -1.9(12) no
C53 C54 C55 C56 2.4(12) no
C54 C55 C56 C51 -0.3(11) no
C62 C57 C58 C59 -0.3(11) no
P3 C57 C58 C59 173.7(6) no
C58 C57 C62 C61 -0.2(12) no
P3 C57 C62 C61 -173.6(7) no
C57 C58 C59 C60 -0.6(13) no
C58 C59 C60 C61 2.1(15) no
C59 C60 C61 C62 -2.5(15) no
C60 C61 C62 C57 1.6(14) no
P4 C63 C64 C65 172.4(5) no
C64 C63 C68 C67 0.9(9) no
C68 C63 C64 C65 -0.9(9) no
P4 C63 C68 C67 -172.4(5) no
C63 C64 C65 C66 0.0(9) no
C64 C65 C66 C67 1.0(9) no
C65 C66 C67 C68 -0.9(9) no
C66 C67 C68 C63 0.0(9) no
P4 C69 C70 C71 -178.1(5) no
C74 C69 C70 C71 -1.1(10) no
P4 C69 C74 C73 177.1(5) no
C70 C69 C74 C73 0.1(10) no
C69 C70 C71 C72 0.8(11) no
C70 C71 C72 C73 0.5(11) no
C71 C72 C73 C74 -1.6(12) no
C72 C73 C74 C69 1.3(11) no

loop_
_platon_squeeze_void_nr
_platon_squeeze_void_average_x
_platon_squeeze_void_average_y
_platon_squeeze_void_average_z
_platon_squeeze_void_volume
_platon_squeeze_void_count_electrons
_platon_squeeze_void_content
1 0.352 1.009 0.213 65 12 ' '
2 0.648 0.509 0.787 64 12 ' '
